data_7218186
loop_
_publ_author_name
'Cao, Tingting'
'Peng, Yanqiang'
'Liu, Ting'
'Wang, Suna'
'Dou, Jianmin'
'Li, Yunwu'
'Zhou, Changhui'
'Li, Dacheng'
'Bai, Junfeng'

_publ_section_title
;
 Assembly of a series of d10coordination polymers of pamoic acid through a
 mixed-ligand synthetic strategy: syntheses, structures and fluorescence
 properties
;
_journal_issue 46
_journal_name_full CrystEngComm
_journal_page_first 10658
_journal_paper_doi 10.1039/C4CE01356E
_journal_volume 16
_journal_year 2014
_chemical_formula_moiety 'C80 H70 Cd2 N10 O14, C3 H7 N O '
_chemical_formula_sum 'C83 H77 Cd2 N11 O15'
_chemical_formula_weight 1693.36
_chemical_name_systematic
; 
 ? 
;
_space_group_IT_number 14
_symmetry_cell_setting monoclinic
_symmetry_space_group_name_Hall '-P 2ybc'
_symmetry_space_group_name_H-M 'P 1 21/c 1'
_atom_sites_solution_hydrogens geom
_atom_sites_solution_primary direct
_atom_sites_solution_secondary difmap
_audit_creation_method SHELXL-97
_cell_angle_alpha 90.00
_cell_angle_beta 97.2880(10)
_cell_angle_gamma 90.00
_cell_formula_units_Z 4
_cell_length_a 10.4759(11)
_cell_length_b 33.017(3)
_cell_length_c 28.548(3)
_cell_measurement_reflns_used 7190
_cell_measurement_temperature 298(2)
_cell_measurement_theta_max 21.064
_cell_measurement_theta_min 2.246
_cell_volume 9794.5(17)
_computing_cell_refinement 'Bruker SMART'
_computing_data_collection 'Bruker SMART'
_computing_data_reduction 'Bruker SAINT'
_computing_molecular_graphics 'Bruker SHELXTL'
_computing_publication_material 'Bruker SHELXTL'
_computing_structure_refinement 'SHELXL-97 (Sheldrick, 1997)'
_computing_structure_solution 'SHELXS-97 (Sheldrick, 1990)'
_diffrn_ambient_temperature 298(2)
_diffrn_measured_fraction_theta_full 0.998
_diffrn_measured_fraction_theta_max 0.998
_diffrn_measurement_device_type 'CCD area detector'
_diffrn_measurement_method 'phi and omega scans'
_diffrn_radiation_monochromator graphite
_diffrn_radiation_source 'fine-focus sealed tube'
_diffrn_radiation_type MoK\a
_diffrn_radiation_wavelength 0.71073
_diffrn_reflns_av_R_equivalents 0.0715
_diffrn_reflns_av_sigmaI/netI 0.1036
_diffrn_reflns_limit_h_max 12
_diffrn_reflns_limit_h_min -12
_diffrn_reflns_limit_k_max 38
_diffrn_reflns_limit_k_min -39
_diffrn_reflns_limit_l_max 25
_diffrn_reflns_limit_l_min -33
_diffrn_reflns_number 49421
_diffrn_reflns_theta_full 25.02
_diffrn_reflns_theta_max 25.02
_diffrn_reflns_theta_min 1.43
_exptl_absorpt_coefficient_mu 0.493
_exptl_absorpt_correction_T_max 0.8663
_exptl_absorpt_correction_T_min 0.8087
_exptl_absorpt_correction_type multi-scan
_exptl_absorpt_process_details sadabs
_exptl_crystal_colour yellow
_exptl_crystal_density_diffrn 1.148
_exptl_crystal_density_method 'not measured'
_exptl_crystal_description block
_exptl_crystal_F_000 3472
_exptl_crystal_size_max 0.45
_exptl_crystal_size_mid 0.31
_exptl_crystal_size_min 0.30
_refine_diff_density_max 0.977
_refine_diff_density_min -0.750
_refine_diff_density_rms 0.084
_refine_ls_extinction_method none
_refine_ls_goodness_of_fit_ref 1.010
_refine_ls_hydrogen_treatment constr
_refine_ls_matrix_type fullcycle
_refine_ls_number_parameters 1045
_refine_ls_number_reflns 17275
_refine_ls_number_restraints 6
_refine_ls_restrained_S_all 1.010
_refine_ls_R_factor_all 0.1055
_refine_ls_R_factor_gt 0.0617
_refine_ls_shift/su_max 0.001
_refine_ls_shift/su_mean 0.000
_refine_ls_structure_factor_coef Fsqd
_refine_ls_weighting_details 'calc w=1/[\s^2^(Fo^2^)+(0.0639P)^2^+0.0000P] where P=(Fo^2^+2Fc^2^)/3'
_refine_ls_weighting_scheme calc
_refine_ls_wR_factor_gt 0.1513
_refine_ls_wR_factor_ref 0.1602
_reflns_number_gt 8939
_reflns_number_total 17275
_reflns_threshold_expression >2sigma(I)
_cod_data_source_file c4ce01356e2.cif
_cod_data_source_block 1004650
_cod_depositor_comments
;
The following automatic conversions were performed:

'_symmetry_cell_setting' value 'Monoclinic' changed to 'monoclinic'
according to
/usr/data/users/saulius/crontab/automatic-downloads/rss-feeds/RSC/lib/dictionaries/cif_core.dic
dictionary named 'cif_core.dic' version 2.4.2 from 2011-04-26.

Automatic conversion script
Id: cif_fix_values 2827 2014-09-09 07:05:25Z andrius 

 Adding full bibliography for 7218186--7218193.cif.
;
_cod_original_cell_volume 9794.6(16)
_cod_original_sg_symbol_Hall '-P 2ybc  '
_cod_original_sg_symbol_H-M 'P2(1)/c  '
_cod_database_code 7218186

loop_
_symmetry_equiv_pos_as_xyz
'x, y, z'
'-x, y+1/2, -z+1/2'
'-x, -y, -z'
'x, -y-1/2, z-1/2'

loop_
_atom_site_label
_atom_site_type_symbol
_atom_site_fract_x
_atom_site_fract_y
_atom_site_fract_z
_atom_site_U_iso_or_equiv
_atom_site_adp_type
_atom_site_occupancy
_atom_site_symmetry_multiplicity
_atom_site_calc_flag
_atom_site_refinement_flags
_atom_site_disorder_assembly
_atom_site_disorder_group
O10 O -0.1580(4) 0.30347(14) -0.25831(14) 0.0810(14) Uani 1 1 d . . .
O11 O 0.0157(5) 0.34083(14) -0.24488(14) 0.0784(14) Uani 1 1 d . . .
C36 C -0.0704(7) 0.3190(2) -0.2308(2) 0.072(2) Uani 1 1 d . . .
C39 C -0.0664(7) 0.3125(2) -0.1789(2) 0.0684(19) Uani 1 1 d . . .
C38 C 0.0203(7) 0.3356(2) -0.1457(2) 0.071(2) Uani 1 1 d . . .
C37 C 0.0182(7) 0.3321(2) -0.0970(2) 0.071(2) Uani 1 1 d . . .
Cd1 Cd 0.09464(4) 0.412821(13) 0.196757(14) 0.04937(14) Uani 1 1 d . . .
Cd2 Cd 0.91729(4) 0.344891(13) 0.674903(15) 0.05236(15) Uani 1 1 d . . .
N1 N -0.0117(4) 0.46439(14) 0.22549(17) 0.0581(14) Uani 1 1 d . . .
N2 N -0.0949(5) 0.50422(16) 0.2752(2) 0.0701(16) Uani 1 1 d . . .
N3 N -0.7546(4) 0.53396(14) 0.30935(19) 0.0619(14) Uani 1 1 d . . .
N4 N -0.8441(4) 0.59389(14) 0.30566(16) 0.0562(13) Uani 1 1 d . . .
N5 N 1.0248(5) 0.29104(14) 0.65116(17) 0.0603(14) Uani 1 1 d . . .
N6 N 1.1408(4) 0.23531(14) 0.65674(18) 0.0548(13) Uani 1 1 d . . .
N7 N 1.8392(5) 0.19278(15) 0.67221(19) 0.0639(14) Uani 1 1 d . . .
N8 N 1.9614(4) 0.14187(14) 0.69801(17) 0.0547(13) Uani 1 1 d . . .
N9 N 0.4863(7) 0.4578(2) 0.1855(3) 0.114(2) Uani 1 1 d . . .
N10 N 1.304(2) 0.3585(6) 0.6510(8) 0.127(7) Uani 0.414(6) 1 d P A 1
N10' N 1.1775(16) 0.3747(4) 0.5881(6) 0.134(5) Uani 0.586(6) 1 d P A 2
N11 N 0.3292(11) 0.2374(4) 0.3422(4) 0.198(5) Uani 1 1 d . . .
O1 O 0.2623(4) 0.37608(12) 0.23437(14) 0.0666(12) Uani 1 1 d . . .
O2 O 0.1614(5) 0.40008(14) 0.29159(15) 0.0841(15) Uani 1 1 d . . .
O3 O 0.8165(4) 0.36554(13) 0.59037(14) 0.0744(13) Uani 1 1 d . . .
O4 O 0.7333(4) 0.31888(12) 0.63103(14) 0.0667(12) Uani 1 1 d . . .
O5 O 0.2632(4) 0.39713(14) 0.37597(14) 0.0783(14) Uani 1 1 d . . .
H5 H 0.2059 0.3983 0.3536 0.117 Uiso 1 1 calc R . .
O6 O 0.6823(4) 0.39354(12) 0.51648(14) 0.0741(13) Uani 1 1 d . . .
H6 H 0.7380 0.3924 0.5394 0.111 Uiso 1 1 calc R . .
O7 O 0.0050(4) 0.43379(13) 0.12249(14) 0.0711(13) Uani 1 1 d . . .
O8 O 0.1462(4) 0.38630(13) 0.11475(14) 0.0719(13) Uani 1 1 d . . .
O9 O 0.1618(4) 0.35573(13) 0.03400(14) 0.0816(14) Uani 1 1 d . . .
H9 H 0.1702 0.3578 0.0628 0.122 Uiso 1 1 calc R . .
O12 O 0.1028(5) 0.36105(16) -0.16228(15) 0.0962(17) Uani 1 1 d . . .
H12 H 0.0931 0.3602 -0.1912 0.144 Uiso 1 1 calc R . .
O13 O 0.2780(4) 0.45809(13) 0.19250(15) 0.0733(13) Uani 1 1 d . . .
O14 O 1.1063(6) 0.37927(16) 0.6538(2) 0.1029(19) Uani 1 1 d . . .
O15 O 0.1893(11) 0.2665(4) 0.2936(4) 0.293(7) Uani 1 1 d . . .
C1 C 0.2578(6) 0.38400(18) 0.2763(2) 0.0645(19) Uani 1 1 d . . .
C2 C 0.7307(6) 0.33898(19) 0.5944(2) 0.0557(16) Uani 1 1 d . . .
C3 C 0.4841(6) 0.36247(19) 0.2973(2) 0.070(2) Uani 1 1 d . . .
H3 H 0.4849 0.3568 0.2655 0.084 Uiso 1 1 calc R . .
C4 C 0.3736(6) 0.37507(18) 0.3123(2) 0.0578(17) Uani 1 1 d . . .
C5 C 0.3708(6) 0.38289(18) 0.3611(2) 0.0587(17) Uani 1 1 d . . .
C6 C 0.4803(6) 0.37894(19) 0.3937(2) 0.0618(18) Uani 1 1 d . . .
C7 C 0.5947(6) 0.3659(2) 0.3771(2) 0.0680(19) Uani 1 1 d . . .
C8 C 0.5956(6) 0.3578(2) 0.3280(2) 0.072(2) Uani 1 1 d . . .
C9 C 0.7138(7) 0.3456(2) 0.3115(3) 0.095(3) Uani 1 1 d . . .
H9A H 0.7137 0.3376 0.2802 0.114 Uiso 1 1 calc R . .
C10 C 0.8283(8) 0.3458(3) 0.3420(3) 0.112(3) Uani 1 1 d . . .
H10 H 0.9063 0.3410 0.3306 0.134 Uiso 1 1 calc R . .
C11 C 0.8247(8) 0.3533(3) 0.3893(3) 0.100(3) Uani 1 1 d . . .
H11 H 0.9000 0.3509 0.4101 0.120 Uiso 1 1 calc R . .
C12 C 0.7141(7) 0.3640(2) 0.4062(2) 0.079(2) Uani 1 1 d . . .
H12A H 0.7170 0.3703 0.4381 0.095 Uiso 1 1 calc R . .
C13 C 0.4735(6) 0.39118(18) 0.44440(19) 0.0621(18) Uani 1 1 d . . .
H13A H 0.3886 0.4023 0.4464 0.075 Uiso 1 1 calc R . .
H13B H 0.5353 0.4128 0.4524 0.075 Uiso 1 1 calc R . .
C14 C 0.5453(6) 0.3000(2) 0.5551(2) 0.0643(18) Uani 1 1 d . . .
H14 H 0.5635 0.2808 0.5789 0.077 Uiso 1 1 calc R . .
C15 C 0.6243(6) 0.33330(18) 0.55470(19) 0.0566(17) Uani 1 1 d . . .
C16 C 0.6021(6) 0.36136(18) 0.51702(19) 0.0558(16) Uani 1 1 d . . .
C17 C 0.4994(6) 0.35739(18) 0.4823(2) 0.0583(17) Uani 1 1 d . . .
C18 C 0.4143(6) 0.3252(2) 0.4841(2) 0.0664(18) Uani 1 1 d . . .
C19 C 0.4401(6) 0.2942(2) 0.5215(2) 0.0697(19) Uani 1 1 d . . .
C20 C 0.3514(7) 0.2624(2) 0.5239(2) 0.084(2) Uani 1 1 d . . .
H20 H 0.3673 0.2434 0.5479 0.101 Uiso 1 1 calc R . .
C21 C 0.2439(8) 0.2585(3) 0.4925(3) 0.103(3) Uani 1 1 d . . .
H21 H 0.1881 0.2368 0.4946 0.124 Uiso 1 1 calc R . .
C22 C 0.2183(8) 0.2868(3) 0.4575(3) 0.103(3) Uani 1 1 d . . .
H22 H 0.1439 0.2839 0.4362 0.124 Uiso 1 1 calc R . .
C23 C 0.2986(7) 0.3196(2) 0.4523(2) 0.082(2) Uani 1 1 d . . .
H23 H 0.2769 0.3381 0.4281 0.099 Uiso 1 1 calc R . .
C24 C 0.0627(6) 0.4116(2) 0.0980(2) 0.0647(18) Uani 1 1 d . . .
C25 C -0.0517(6) 0.44386(19) 0.0264(2) 0.0651(18) Uani 1 1 d . . .
H25 H -0.0867 0.4618 0.0463 0.078 Uiso 1 1 calc R . .
C26 C 0.0282(6) 0.41392(19) 0.0458(2) 0.0614(17) Uani 1 1 d . . .
C27 C 0.0824(6) 0.3850(2) 0.0147(2) 0.0669(19) Uani 1 1 d . . .
C28 C 0.0548(6) 0.3876(2) -0.0345(2) 0.0631(18) Uani 1 1 d . . .
C29 C -0.0277(6) 0.4201(2) -0.0538(2) 0.0659(19) Uani 1 1 d . . .
C30 C -0.0829(6) 0.44854(19) -0.0227(2) 0.0679(19) Uani 1 1 d . . .
C31 C -0.1656(7) 0.4813(2) -0.0415(2) 0.083(2) Uani 1 1 d . . .
H31 H -0.2013 0.4993 -0.0216 0.100 Uiso 1 1 calc R . .
C32 C -0.1900(7) 0.4851(2) -0.0909(2) 0.087(2) Uani 1 1 d . . .
H32 H -0.2441 0.5056 -0.1041 0.105 Uiso 1 1 calc R . .
C33 C -0.1347(7) 0.4589(2) -0.1203(2) 0.080(2) Uani 1 1 d . . .
H33 H -0.1516 0.4625 -0.1528 0.097 Uiso 1 1 calc R . .
C34 C -0.0568(7) 0.4281(2) -0.1034(2) 0.075(2) Uani 1 1 d . . .
H34 H -0.0209 0.4116 -0.1247 0.090 Uiso 1 1 calc R . .
C35 C 0.1125(6) 0.3585(2) -0.0648(2) 0.075(2) Uani 1 1 d . . .
H35A H 0.1694 0.3408 -0.0447 0.090 Uiso 1 1 calc R . .
H35B H 0.1650 0.3735 -0.0844 0.090 Uiso 1 1 calc R . .
C40 C -0.1457(7) 0.2857(2) -0.1616(2) 0.081(2) Uani 1 1 d . . .
H40 H -0.2013 0.2703 -0.1825 0.097 Uiso 1 1 calc R . .
C41 C -0.1463(7) 0.2805(2) -0.1117(2) 0.081(2) Uani 1 1 d . . .
C42 C -0.0646(7) 0.3043(2) -0.0807(2) 0.074(2) Uani 1 1 d . . .
C43 C -0.0687(7) 0.2977(2) -0.0309(2) 0.083(2) Uani 1 1 d . . .
H43 H -0.0149 0.3128 -0.0091 0.100 Uiso 1 1 calc R . .
C44 C -0.1498(8) 0.2699(2) -0.0152(3) 0.096(3) Uani 1 1 d . . .
H44 H -0.1506 0.2665 0.0171 0.115 Uiso 1 1 calc R . .
C45 C -0.2291(8) 0.2473(3) -0.0459(3) 0.107(3) Uani 1 1 d . . .
H45 H -0.2838 0.2283 -0.0350 0.128 Uiso 1 1 calc R . .
C46 C -0.2275(8) 0.2529(2) -0.0945(3) 0.102(3) Uani 1 1 d . . .
H46 H -0.2827 0.2377 -0.1157 0.123 Uiso 1 1 calc R . .
C47 C -0.0272(6) 0.47170(19) 0.2698(2) 0.0642(18) Uani 1 1 d . . .
H47 H 0.0067 0.4553 0.2948 0.077 Uiso 1 1 calc R . .
C48 C -0.1259(6) 0.5195(2) 0.2318(3) 0.079(2) Uani 1 1 d . . .
H48 H -0.1743 0.5427 0.2240 0.095 Uiso 1 1 calc R . .
C49 C -0.0742(6) 0.49506(19) 0.2016(2) 0.0678(19) Uani 1 1 d . . .
H49 H -0.0807 0.4988 0.1691 0.081 Uiso 1 1 calc R . .
C50 C -0.1310(6) 0.5207(2) 0.3180(3) 0.081(2) Uani 1 1 d . . .
H50A H -0.1098 0.5493 0.3195 0.097 Uiso 1 1 calc R . .
H50B H -0.0811 0.5075 0.3447 0.097 Uiso 1 1 calc R . .
C51 C -0.2699(6) 0.5158(2) 0.3222(3) 0.074(2) Uani 1 1 d D . .
C52 C -0.3244(7) 0.4805(2) 0.3272(3) 0.103(3) Uani 1 1 d D . .
H52 H -0.2709 0.4579 0.3305 0.124 Uiso 1 1 calc R . .
C53 C -0.4558(7) 0.4740(2) 0.3280(3) 0.097(3) Uani 1 1 d D . .
H53 H -0.4874 0.4478 0.3297 0.117 Uiso 1 1 calc R . .
C54 C -0.5350(6) 0.50526(18) 0.3265(2) 0.0651(18) Uani 1 1 d D . .
C55 C -0.4791(7) 0.5414(2) 0.3203(3) 0.091(2) Uani 1 1 d D . .
H55 H -0.5310 0.5643 0.3180 0.109 Uiso 1 1 calc R . .
C56 C -0.3507(7) 0.5463(2) 0.3170(3) 0.095(3) Uani 1 1 d D . .
H56 H -0.3201 0.5720 0.3109 0.114 Uiso 1 1 calc R . .
C57 C -0.6767(6) 0.49932(19) 0.3292(3) 0.075(2) Uani 1 1 d . . .
H57A H -0.7056 0.4749 0.3122 0.090 Uiso 1 1 calc R . .
H57B H -0.6899 0.4957 0.3620 0.090 Uiso 1 1 calc R . .
C58 C -0.7876(6) 0.56683(17) 0.3338(2) 0.0597(17) Uani 1 1 d . . .
H58 H -0.7718 0.5695 0.3664 0.072 Uiso 1 1 calc R . .
C59 C -0.8460(6) 0.57691(19) 0.2605(2) 0.071(2) Uani 1 1 d . . .
H59 H -0.8820 0.5893 0.2326 0.085 Uiso 1 1 calc R . .
C60 C -0.7903(6) 0.54117(19) 0.2627(2) 0.0694(19) Uani 1 1 d . . .
H60 H -0.7780 0.5243 0.2376 0.083 Uiso 1 1 calc R . .
C61 C 1.0952(5) 0.26588(18) 0.6801(2) 0.0575(16) Uani 1 1 d . . .
H61 H 1.1107 0.2692 0.7127 0.069 Uiso 1 1 calc R . .
C62 C 1.0235(6) 0.27478(19) 0.6071(2) 0.0633(18) Uani 1 1 d . . .
H62 H 0.9804 0.2856 0.5794 0.076 Uiso 1 1 calc R . .
C63 C 1.0945(6) 0.24056(19) 0.6099(2) 0.0658(18) Uani 1 1 d . . .
H63 H 1.1093 0.2238 0.5850 0.079 Uiso 1 1 calc R . .
C64 C 1.2225(5) 0.20221(18) 0.6781(2) 0.0654(18) Uani 1 1 d . . .
H64A H 1.1887 0.1765 0.6655 0.079 Uiso 1 1 calc R . .
H64B H 1.2197 0.2020 0.7120 0.079 Uiso 1 1 calc R . .
C65 C 1.3594(6) 0.20648(18) 0.6688(2) 0.0617(17) Uani 1 1 d . . .
C66 C 1.4136(6) 0.1795(2) 0.6415(3) 0.078(2) Uani 1 1 d . . .
H66 H 1.3644 0.1579 0.6285 0.093 Uiso 1 1 calc R . .
C67 C 1.5371(6) 0.1829(2) 0.6325(3) 0.078(2) Uani 1 1 d . . .
H67 H 1.5698 0.1638 0.6133 0.094 Uiso 1 1 calc R . .
C68 C 1.6153(6) 0.21394(19) 0.6510(2) 0.0672(19) Uani 1 1 d . . .
C69 C 1.5622(7) 0.2409(2) 0.6795(3) 0.084(2) Uani 1 1 d . . .
H69 H 1.6123 0.2621 0.6931 0.101 Uiso 1 1 calc R . .
C70 C 1.4361(6) 0.2374(2) 0.6886(3) 0.081(2) Uani 1 1 d . . .
H70 H 1.4029 0.2560 0.7083 0.098 Uiso 1 1 calc R . .
C71 C 1.7510(6) 0.2181(2) 0.6417(2) 0.072(2) Uani 1 1 d . . .
H71A H 1.7567 0.2110 0.6090 0.087 Uiso 1 1 calc R . .
H71B H 1.7771 0.2462 0.6461 0.087 Uiso 1 1 calc R . .
C72 C 1.8852(6) 0.15693(18) 0.6619(2) 0.0609(17) Uani 1 1 d . . .
H72 H 1.8663 0.1441 0.6329 0.073 Uiso 1 1 calc R . .
C73 C 1.9637(6) 0.17004(19) 0.7319(2) 0.0644(18) Uani 1 1 d . . .
H73 H 2.0115 0.1679 0.7615 0.077 Uiso 1 1 calc R . .
C74 C 1.8895(6) 0.20113(19) 0.7178(2) 0.0674(19) Uani 1 1 d . . .
H74 H 1.8744 0.2240 0.7352 0.081 Uiso 1 1 calc R . .
C75 C 0.3743(8) 0.4395(3) 0.1856(3) 0.098(3) Uani 1 1 d . . .
H75 H 0.3687 0.4117 0.1802 0.118 Uiso 1 1 calc R . .
C76 C 0.5001(10) 0.5020(3) 0.1915(4) 0.164(5) Uani 1 1 d . . .
H76A H 0.4171 0.5146 0.1851 0.246 Uiso 1 1 calc R . .
H76B H 0.5557 0.5123 0.1700 0.246 Uiso 1 1 calc R . .
H76C H 0.5365 0.5080 0.2233 0.246 Uiso 1 1 calc R . .
C77 C 0.6046(10) 0.4355(4) 0.1800(5) 0.183(5) Uani 1 1 d . . .
H77A H 0.5888 0.4069 0.1818 0.274 Uiso 1 1 calc R . .
H77B H 0.6711 0.4431 0.2048 0.274 Uiso 1 1 calc R . .
H77C H 0.6315 0.4418 0.1500 0.274 Uiso 1 1 calc R . .
C78 C 1.206(2) 0.3655(6) 0.6757(8) 0.110(8) Uani 0.414(6) 1 d P A 1
H78 H 1.2133 0.3603 0.7079 0.132 Uiso 0.414(6) 1 calc PR A 1
C79 C 1.276(3) 0.3444(7) 0.6018(9) 0.139(11) Uani 0.414(6) 1 d P A 1
H79A H 1.3018 0.3648 0.5809 0.209 Uiso 0.414(6) 1 calc PR A 1
H79B H 1.1849 0.3396 0.5944 0.209 Uiso 0.414(6) 1 calc PR A 1
H79C H 1.3218 0.3198 0.5979 0.209 Uiso 0.414(6) 1 calc PR A 1
C80 C 1.435(2) 0.3488(6) 0.6730(8) 0.114(8) Uani 0.414(6) 1 d P A 1
H80A H 1.4374 0.3488 0.7067 0.171 Uiso 0.414(6) 1 calc PR A 1
H80B H 1.4937 0.3688 0.6639 0.171 Uiso 0.414(6) 1 calc PR A 1
H80C H 1.4590 0.3225 0.6627 0.171 Uiso 0.414(6) 1 calc PR A 1
C78' C 1.0891(16) 0.3898(5) 0.6126(6) 0.123(6) Uani 0.586(6) 1 d P A 2
H78' H 1.0219 0.4064 0.5999 0.148 Uiso 0.586(6) 1 calc PR A 2
C79' C 1.3143(17) 0.3756(5) 0.6065(7) 0.139(7) Uani 0.586(6) 1 d P A 2
H79D H 1.3328 0.3997 0.6248 0.209 Uiso 0.586(6) 1 calc PR A 2
H79E H 1.3647 0.3752 0.5807 0.209 Uiso 0.586(6) 1 calc PR A 2
H79F H 1.3350 0.3523 0.6262 0.209 Uiso 0.586(6) 1 calc PR A 2
C80' C 1.148(2) 0.3687(6) 0.5365(7) 0.177(9) Uani 0.586(6) 1 d P A 2
H80D H 1.0652 0.3797 0.5257 0.266 Uiso 0.586(6) 1 calc PR A 2
H80E H 1.1489 0.3403 0.5295 0.266 Uiso 0.586(6) 1 calc PR A 2
H80F H 1.2124 0.3821 0.5209 0.266 Uiso 0.586(6) 1 calc PR A 2
C81 C 0.2064(17) 0.2461(5) 0.3298(6) 0.261(10) Uani 1 1 d . . .
H81 H 0.1405 0.2377 0.3465 0.313 Uiso 1 1 calc R . .
C82 C 0.4316(17) 0.2507(6) 0.3160(6) 0.309(11) Uani 1 1 d . . .
H82A H 0.4071 0.2460 0.2830 0.464 Uiso 1 1 calc R . .
H82B H 0.5088 0.2359 0.3265 0.464 Uiso 1 1 calc R . .
H82C H 0.4466 0.2791 0.3213 0.464 Uiso 1 1 calc R . .
C83 C 0.3678(14) 0.2126(5) 0.3845(5) 0.253(8) Uani 1 1 d . . .
H83A H 0.4201 0.2285 0.4077 0.379 Uiso 1 1 calc R . .
H83B H 0.4160 0.1895 0.3761 0.379 Uiso 1 1 calc R . .
H83C H 0.2924 0.2035 0.3974 0.379 Uiso 1 1 calc R . .

loop_
_atom_site_aniso_label
_atom_site_aniso_U_11
_atom_site_aniso_U_22
_atom_site_aniso_U_33
_atom_site_aniso_U_23
_atom_site_aniso_U_13
_atom_site_aniso_U_12
O10 0.089(4) 0.100(4) 0.050(3) -0.010(3) -0.008(2) 0.013(3)
O11 0.090(4) 0.095(4) 0.050(3) -0.006(3) 0.003(3) 0.017(3)
C36 0.079(5) 0.084(5) 0.051(4) -0.002(4) 0.002(4) 0.021(4)
C39 0.085(5) 0.082(5) 0.037(4) -0.006(3) 0.006(3) 0.014(4)
C38 0.080(5) 0.088(5) 0.045(4) 0.005(4) 0.010(4) -0.002(4)
C37 0.081(5) 0.088(5) 0.044(4) -0.003(4) 0.003(4) 0.011(4)
Cd1 0.0540(3) 0.0533(3) 0.0393(2) -0.0027(2) 0.0000(2) 0.0009(2)
Cd2 0.0544(3) 0.0570(3) 0.0441(3) -0.0070(2) 0.0001(2) 0.0101(2)
N1 0.050(3) 0.060(3) 0.063(4) -0.009(3) 0.004(3) 0.006(3)
N2 0.048(3) 0.066(4) 0.096(4) -0.022(3) 0.009(3) 0.010(3)
N3 0.046(3) 0.055(3) 0.086(4) -0.003(3) 0.012(3) 0.003(3)
N4 0.056(3) 0.056(3) 0.055(3) -0.008(3) 0.000(3) 0.010(3)
N5 0.058(3) 0.062(3) 0.061(3) -0.004(3) 0.010(3) 0.010(3)
N6 0.044(3) 0.048(3) 0.075(4) -0.002(3) 0.015(3) 0.010(2)
N7 0.043(3) 0.064(3) 0.088(4) 0.013(3) 0.020(3) 0.013(3)
N8 0.054(3) 0.053(3) 0.057(3) 0.005(3) 0.008(3) 0.004(3)
N9 0.084(5) 0.116(6) 0.143(7) -0.006(5) 0.020(5) -0.009(5)
N10 0.132(18) 0.111(15) 0.142(19) 0.010(14) 0.029(15) -0.005(14)
N10' 0.129(13) 0.129(13) 0.142(13) -0.006(11) 0.012(11) -0.003(10)
N11 0.153(9) 0.262(13) 0.174(10) 0.127(9) -0.001(8) 0.003(9)
O1 0.081(3) 0.066(3) 0.047(3) -0.004(2) -0.015(2) 0.000(2)
O2 0.078(3) 0.096(4) 0.068(3) -0.012(3) -0.032(3) 0.025(3)
O3 0.071(3) 0.089(3) 0.060(3) 0.000(3) -0.005(2) -0.013(3)
O4 0.064(3) 0.081(3) 0.050(3) 0.005(2) -0.010(2) 0.007(2)
O5 0.067(3) 0.106(4) 0.058(3) 0.004(3) -0.005(2) 0.030(3)
O6 0.086(3) 0.073(3) 0.056(3) 0.007(2) -0.017(2) -0.029(3)
O7 0.094(4) 0.078(3) 0.041(2) 0.000(2) 0.005(2) -0.001(3)
O8 0.075(3) 0.089(3) 0.047(3) 0.013(2) -0.009(2) -0.005(3)
O9 0.096(4) 0.098(3) 0.045(3) 0.004(2) -0.013(2) 0.022(3)
O12 0.108(4) 0.132(5) 0.049(3) -0.008(3) 0.010(3) -0.015(4)
O13 0.065(3) 0.074(3) 0.081(3) 0.007(3) 0.009(3) -0.002(3)
O14 0.104(5) 0.090(4) 0.118(5) 0.000(4) 0.025(4) -0.012(3)
O15 0.271(13) 0.336(15) 0.255(13) 0.105(11) -0.038(10) -0.069(11)
C1 0.068(5) 0.054(4) 0.066(5) 0.001(4) -0.015(4) 0.005(4)
C2 0.057(4) 0.067(4) 0.043(4) 0.001(3) 0.005(3) 0.010(3)
C3 0.073(5) 0.083(5) 0.051(4) -0.003(4) -0.004(4) 0.018(4)
C4 0.062(4) 0.063(4) 0.044(4) 0.000(3) -0.009(3) 0.006(3)
C5 0.067(4) 0.064(4) 0.042(4) 0.005(3) -0.004(3) 0.010(4)
C6 0.062(4) 0.072(4) 0.046(4) 0.008(3) -0.010(3) 0.006(4)
C7 0.060(5) 0.088(5) 0.054(4) 0.008(4) -0.002(4) 0.006(4)
C8 0.068(5) 0.092(5) 0.052(4) -0.001(4) -0.003(4) 0.013(4)
C9 0.084(6) 0.135(7) 0.065(5) 0.006(5) 0.001(4) 0.023(5)
C10 0.088(6) 0.159(9) 0.087(6) 0.003(6) 0.010(5) 0.026(6)
C11 0.078(6) 0.146(8) 0.072(5) 0.004(5) -0.005(5) 0.016(5)
C12 0.067(5) 0.108(6) 0.059(4) 0.008(4) -0.003(4) 0.011(4)
C13 0.065(4) 0.069(4) 0.048(4) 0.004(3) -0.010(3) 0.005(3)
C14 0.062(5) 0.077(5) 0.051(4) 0.009(3) -0.002(3) -0.005(4)
C15 0.058(4) 0.065(4) 0.043(4) -0.003(3) -0.007(3) 0.004(3)
C16 0.059(4) 0.064(4) 0.042(4) 0.002(3) -0.002(3) -0.003(3)
C17 0.061(4) 0.069(4) 0.043(4) 0.005(3) -0.001(3) -0.001(3)
C18 0.062(4) 0.084(5) 0.050(4) 0.001(4) -0.006(3) -0.012(4)
C19 0.066(5) 0.085(5) 0.056(4) 0.005(4) -0.002(4) -0.017(4)
C20 0.084(5) 0.093(5) 0.073(5) 0.015(4) -0.001(4) -0.021(5)
C21 0.092(6) 0.123(7) 0.090(6) 0.018(5) -0.009(5) -0.040(5)
C22 0.087(6) 0.124(7) 0.092(6) 0.014(5) -0.013(5) -0.035(5)
C23 0.076(5) 0.102(6) 0.065(5) 0.008(4) -0.010(4) -0.010(5)
C24 0.073(5) 0.077(5) 0.041(4) 0.004(4) -0.003(3) -0.016(4)
C25 0.080(5) 0.070(4) 0.043(4) 0.003(3) -0.003(3) -0.011(4)
C26 0.069(4) 0.072(4) 0.040(4) 0.003(3) -0.007(3) -0.015(4)
C27 0.071(5) 0.086(5) 0.040(4) 0.002(4) -0.006(3) -0.006(4)
C28 0.063(4) 0.084(5) 0.038(4) 0.003(3) -0.007(3) -0.013(4)
C29 0.076(5) 0.080(5) 0.040(4) 0.007(3) -0.002(3) -0.022(4)
C30 0.074(5) 0.072(4) 0.052(4) 0.012(4) -0.011(4) -0.016(4)
C31 0.098(6) 0.084(5) 0.062(5) 0.014(4) -0.012(4) -0.005(4)
C32 0.104(6) 0.080(5) 0.070(5) 0.028(4) -0.018(5) -0.005(5)
C33 0.099(6) 0.083(5) 0.054(4) 0.021(4) -0.011(4) -0.013(5)
C34 0.087(5) 0.092(5) 0.043(4) 0.009(4) -0.004(4) -0.014(4)
C35 0.069(5) 0.109(6) 0.046(4) -0.008(4) 0.005(3) 0.001(4)
C40 0.096(6) 0.090(6) 0.056(5) -0.002(4) 0.002(4) 0.001(5)
C41 0.106(6) 0.078(5) 0.057(5) 0.009(4) 0.007(4) -0.007(5)
C42 0.088(6) 0.085(5) 0.046(4) 0.007(4) 0.004(4) 0.007(4)
C43 0.104(6) 0.091(5) 0.054(4) 0.007(4) 0.005(4) 0.000(5)
C44 0.117(7) 0.103(6) 0.066(5) 0.011(5) 0.006(5) -0.009(5)
C45 0.133(8) 0.110(7) 0.078(6) 0.017(5) 0.018(5) -0.017(6)
C46 0.123(7) 0.105(6) 0.074(6) -0.003(5) -0.004(5) -0.016(6)
C47 0.052(4) 0.066(4) 0.074(5) -0.013(4) 0.005(4) 0.009(3)
C48 0.064(5) 0.063(5) 0.109(6) -0.003(4) 0.006(4) 0.010(4)
C49 0.063(5) 0.064(4) 0.075(5) 0.008(4) 0.002(4) 0.004(4)
C50 0.060(5) 0.076(5) 0.106(6) -0.027(4) 0.006(4) 0.008(4)
C51 0.051(5) 0.061(4) 0.110(6) -0.025(4) 0.014(4) 0.008(4)
C52 0.073(6) 0.093(6) 0.147(8) -0.012(6) 0.026(5) 0.021(5)
C53 0.069(5) 0.078(5) 0.147(8) -0.002(5) 0.022(5) 0.006(4)
C54 0.051(4) 0.051(4) 0.095(5) -0.002(4) 0.018(4) 0.012(3)
C55 0.063(5) 0.069(5) 0.141(7) -0.007(5) 0.018(5) 0.014(4)
C56 0.063(5) 0.076(5) 0.148(8) -0.010(5) 0.019(5) 0.004(4)
C57 0.064(5) 0.061(4) 0.100(6) -0.001(4) 0.012(4) 0.007(4)
C58 0.059(4) 0.050(4) 0.070(4) -0.005(3) 0.009(3) 0.007(3)
C59 0.071(5) 0.068(5) 0.069(5) -0.008(4) -0.007(4) 0.012(4)
C60 0.066(5) 0.063(4) 0.078(5) -0.017(4) 0.004(4) 0.008(4)
C61 0.050(4) 0.062(4) 0.061(4) -0.003(3) 0.009(3) 0.005(3)
C62 0.063(4) 0.072(4) 0.055(4) -0.008(3) 0.003(3) 0.015(4)
C63 0.065(5) 0.066(4) 0.068(5) -0.015(4) 0.016(4) 0.005(4)
C64 0.050(4) 0.059(4) 0.088(5) 0.007(4) 0.014(4) 0.015(3)
C65 0.050(4) 0.051(4) 0.086(5) 0.005(4) 0.015(4) 0.011(3)
C66 0.059(5) 0.066(5) 0.109(6) -0.010(4) 0.015(4) -0.006(4)
C67 0.059(5) 0.078(5) 0.103(6) -0.009(4) 0.026(4) 0.007(4)
C68 0.048(4) 0.060(4) 0.096(5) 0.017(4) 0.020(4) 0.013(3)
C69 0.062(5) 0.072(5) 0.119(7) -0.008(5) 0.015(4) 0.002(4)
C70 0.059(5) 0.072(5) 0.116(6) -0.015(4) 0.023(4) 0.007(4)
C71 0.052(4) 0.068(4) 0.099(5) 0.023(4) 0.020(4) 0.010(4)
C72 0.051(4) 0.060(4) 0.072(5) 0.000(4) 0.010(3) 0.006(3)
C73 0.056(4) 0.075(5) 0.064(4) -0.003(4) 0.015(3) 0.002(4)
C74 0.055(4) 0.063(4) 0.088(5) -0.008(4) 0.026(4) 0.005(4)
C75 0.091(7) 0.091(6) 0.115(7) 0.005(5) 0.019(6) -0.025(5)
C76 0.150(10) 0.132(9) 0.216(13) -0.033(9) 0.045(9) -0.063(8)
C77 0.126(10) 0.174(12) 0.249(15) -0.006(11) 0.028(10) -0.008(8)
C78 0.112(19) 0.104(17) 0.12(2) 0.003(14) 0.031(15) -0.004(15)
C79 0.14(2) 0.12(2) 0.17(3) 0.030(19) 0.08(2) 0.022(18)
C80 0.112(18) 0.078(14) 0.16(2) 0.009(14) 0.042(16) -0.001(13)
C78' 0.119(15) 0.117(14) 0.136(16) -0.007(13) 0.025(12) -0.004(11)
C79' 0.145(17) 0.115(15) 0.17(2) 0.030(13) 0.080(15) 0.023(13)
C80' 0.17(2) 0.162(19) 0.19(2) 0.016(17) 0.021(18) 0.003(15)
C81 0.232(18) 0.31(2) 0.219(18) 0.116(16) -0.049(15) -0.017(16)
C82 0.28(2) 0.34(3) 0.30(2) 0.135(19) -0.013(18) 0.038(19)
C83 0.232(17) 0.274(19) 0.238(18) 0.076(15) -0.021(13) -0.024(15)

loop_
_atom_type_symbol
_atom_type_description
_atom_type_scat_dispersion_real
_atom_type_scat_dispersion_imag
_atom_type_scat_source
C C 0.0033 0.0016 'International Tables Vol C Tables 4.2.6.8 and 6.1.1.4'
H H 0.0000 0.0000 'International Tables Vol C Tables 4.2.6.8 and 6.1.1.4'
N N 0.0061 0.0033 'International Tables Vol C Tables 4.2.6.8 and 6.1.1.4'
O O 0.0106 0.0060 'International Tables Vol C Tables 4.2.6.8 and 6.1.1.4'
Cd Cd -0.8075 1.2024 'International Tables Vol C Tables 4.2.6.8 and 6.1.1.4'

loop_
_geom_angle_atom_site_label_1
_geom_angle_atom_site_label_2
_geom_angle_atom_site_label_3
_geom_angle
_geom_angle_site_symmetry_1
_geom_angle_site_symmetry_3
C36 O10 Cd2 88.7(4) . 1_454
C36 O11 Cd2 95.6(4) . 1_454
O10 C36 O11 122.5(6) . .
O10 C36 C39 119.5(7) . .
O11 C36 C39 117.9(6) . .
C40 C39 C38 118.1(6) . .
C40 C39 C36 121.2(6) . .
C38 C39 C36 120.7(7) . .
O12 C38 C37 119.8(6) . .
O12 C38 C39 118.9(6) . .
C37 C38 C39 121.3(7) . .
C42 C37 C38 118.6(6) . .
C42 C37 C35 124.0(6) . .
C38 C37 C35 117.3(7) . .
N1 Cd1 N8 105.13(17) . 4_365
N1 Cd1 O1 128.14(16) . .
N8 Cd1 O1 90.46(15) 4_365 .
N1 Cd1 O7 86.86(17) . .
N8 Cd1 O7 94.19(16) 4_365 .
O1 Cd1 O7 141.94(16) . .
N1 Cd1 O13 89.08(17) . .
N8 Cd1 O13 165.34(16) 4_365 .
O1 Cd1 O13 77.66(15) . .
O7 Cd1 O13 90.10(15) . .
N1 Cd1 O8 138.41(16) . .
N8 Cd1 O8 86.87(15) 4_365 .
O1 Cd1 O8 90.53(14) . .
O7 Cd1 O8 52.17(14) . .
O13 Cd1 O8 84.71(14) . .
N5 Cd2 N4 168.22(18) . 3_566
N5 Cd2 O4 87.62(16) . .
N4 Cd2 O4 100.29(15) 3_566 .
N5 Cd2 O11 94.16(16) . 1_656
N4 Cd2 O11 86.18(16) 3_566 1_656
O4 Cd2 O11 136.19(17) . 1_656
N5 Cd2 O14 80.77(18) . .
N4 Cd2 O14 87.46(18) 3_566 .
O4 Cd2 O14 133.34(19) . .
O11 Cd2 O14 89.9(2) 1_656 .
N5 Cd2 O10 90.89(16) . 1_656
N4 Cd2 O10 98.59(16) 3_566 1_656
O4 Cd2 O10 83.73(15) . 1_656
O11 Cd2 O10 52.50(16) 1_656 1_656
O14 Cd2 O10 140.96(19) . 1_656
N5 Cd2 O3 95.01(16) . .
N4 Cd2 O3 83.26(15) 3_566 .
O4 Cd2 O3 52.09(14) . .
O11 Cd2 O3 167.99(15) 1_656 .
O14 Cd2 O3 83.96(19) . .
O10 Cd2 O3 134.96(14) 1_656 .
C47 N1 C49 103.8(5) . .
C47 N1 Cd1 128.1(4) . .
C49 N1 Cd1 128.2(4) . .
C47 N2 C48 105.8(6) . .
C47 N2 C50 128.2(6) . .
C48 N2 C50 126.0(6) . .
C60 N3 C58 107.9(5) . .
C60 N3 C57 125.7(6) . .
C58 N3 C57 125.9(6) . .
C58 N4 C59 104.3(5) . .
C58 N4 Cd2 127.6(4) . 3_566
C59 N4 Cd2 128.1(4) . 3_566
C61 N5 C62 105.5(5) . .
C61 N5 Cd2 124.4(4) . .
C62 N5 Cd2 129.8(4) . .
C61 N6 C63 106.7(5) . .
C61 N6 C64 125.6(5) . .
C63 N6 C64 127.7(5) . .
C72 N7 C74 106.5(5) . .
C72 N7 C71 127.1(6) . .
C74 N7 C71 126.4(6) . .
C72 N8 C73 104.9(5) . .
C72 N8 Cd1 126.6(4) . 4_766
C73 N8 Cd1 127.2(4) . 4_766
C75 N9 C77 122.3(8) . .
C75 N9 C76 121.8(8) . .
C77 N9 C76 115.9(8) . .
C78 N10 C80 123(2) . .
C78 N10 C79 119(2) . .
C80 N10 C79 114(2) . .
C78' N10' C79' 121.3(16) . .
C78' N10' C80' 120.5(16) . .
C79' N10' C80' 115.4(17) . .
C81 N11 C82 123.6(12) . .
C81 N11 C83 119.8(13) . .
C82 N11 C83 116.6(12) . .
C1 O1 Cd1 102.8(4) . .
C2 O3 Cd2 86.7(3) . .
C2 O4 Cd2 100.6(4) . .
C5 O5 H5 109.5 . .
C16 O6 H6 109.5 . .
C24 O7 Cd1 99.8(4) . .
C24 O8 Cd1 84.5(4) . .
C27 O9 H9 109.5 . .
C38 O12 H12 109.5 . .
C75 O13 Cd1 111.8(5) . .
C78' O14 C78 127.3(16) . .
C78' O14 Cd2 110.4(9) . .
C78 O14 Cd2 111.6(11) . .
O1 C1 O2 123.7(6) . .
O1 C1 C4 119.4(6) . .
O2 C1 C4 116.9(6) . .
O4 C2 O3 120.5(5) . .
O4 C2 C15 120.5(6) . .
O3 C2 C15 119.0(5) . .
C4 C3 C8 121.7(6) . .
C4 C3 H3 119.1 . .
C8 C3 H3 119.1 . .
C3 C4 C5 119.4(5) . .
C3 C4 C1 119.4(6) . .
C5 C4 C1 121.0(6) . .
O5 C5 C6 118.6(5) . .
O5 C5 C4 119.8(5) . .
C6 C5 C4 121.4(6) . .
C5 C6 C7 118.0(6) . .
C5 C6 C13 118.7(6) . .
C7 C6 C13 123.2(5) . .
C6 C7 C12 122.8(6) . .
C6 C7 C8 119.9(5) . .
C12 C7 C8 117.0(6) . .
C3 C8 C7 119.5(6) . .
C3 C8 C9 121.2(6) . .
C7 C8 C9 119.2(6) . .
C10 C9 C8 120.2(7) . .
C10 C9 H9A 119.9 . .
C8 C9 H9A 119.9 . .
C11 C10 C9 119.1(8) . .
C11 C10 H10 120.5 . .
C9 C10 H10 120.5 . .
C12 C11 C10 121.8(7) . .
C12 C11 H11 119.1 . .
C10 C11 H11 119.1 . .
C11 C12 C7 122.2(7) . .
C11 C12 H12A 118.9 . .
C7 C12 H12A 118.9 . .
C6 C13 C17 116.7(5) . .
C6 C13 H13A 108.1 . .
C17 C13 H13A 108.1 . .
C6 C13 H13B 108.1 . .
C17 C13 H13B 108.1 . .
H13A C13 H13B 107.3 . .
C15 C14 C19 122.1(6) . .
C15 C14 H14 118.9 . .
C19 C14 H14 118.9 . .
C14 C15 C16 119.2(5) . .
C14 C15 C2 118.9(5) . .
C16 C15 C2 121.9(5) . .
O6 C16 C17 119.8(5) . .
O6 C16 C15 118.6(5) . .
C17 C16 C15 121.6(6) . .
C16 C17 C18 119.6(5) . .
C16 C17 C13 119.0(5) . .
C18 C17 C13 121.2(5) . .
C17 C18 C23 124.8(6) . .
C17 C18 C19 119.7(5) . .
C23 C18 C19 115.5(6) . .
C14 C19 C20 122.8(6) . .
C14 C19 C18 117.6(6) . .
C20 C19 C18 119.3(6) . .
C21 C20 C19 122.4(7) . .
C21 C20 H20 118.8 . .
C19 C20 H20 118.8 . .
C20 C21 C22 119.2(7) . .
C20 C21 H21 120.4 . .
C22 C21 H21 120.4 . .
C21 C22 C23 122.9(7) . .
C21 C22 H22 118.6 . .
C23 C22 H22 118.6 . .
C22 C23 C18 120.6(7) . .
C22 C23 H23 119.7 . .
C18 C23 H23 119.7 . .
O7 C24 O8 123.5(6) . .
O7 C24 C26 117.7(6) . .
O8 C24 C26 118.8(6) . .
C26 C25 C30 122.5(6) . .
C26 C25 H25 118.8 . .
C30 C25 H25 118.8 . .
C25 C26 C27 119.3(5) . .
C25 C26 C24 120.1(6) . .
C27 C26 C24 120.6(6) . .
O9 C27 C28 119.4(6) . .
O9 C27 C26 119.1(5) . .
C28 C27 C26 121.5(6) . .
C27 C28 C29 117.7(6) . .
C27 C28 C35 120.2(6) . .
C29 C28 C35 122.1(5) . .
C34 C29 C28 123.8(6) . .
C34 C29 C30 115.5(6) . .
C28 C29 C30 120.6(5) . .
C25 C30 C31 120.3(7) . .
C25 C30 C29 118.4(6) . .
C31 C30 C29 121.4(6) . .
C32 C31 C30 117.5(7) . .
C32 C31 H31 121.3 . .
C30 C31 H31 121.3 . .
C33 C32 C31 121.0(7) . .
C33 C32 H32 119.5 . .
C31 C32 H32 119.5 . .
C34 C33 C32 122.4(7) . .
C34 C33 H33 118.8 . .
C32 C33 H33 118.8 . .
C33 C34 C29 122.2(7) . .
C33 C34 H34 118.9 . .
C29 C34 H34 118.9 . .
C28 C35 C37 116.2(6) . .
C28 C35 H35A 108.2 . .
C37 C35 H35A 108.2 . .
C28 C35 H35B 108.2 . .
C37 C35 H35B 108.2 . .
H35A C35 H35B 107.4 . .
C39 C40 C41 121.5(7) . .
C39 C40 H40 119.2 . .
C41 C40 H40 119.2 . .
C46 C41 C42 120.3(7) . .
C46 C41 C40 120.8(7) . .
C42 C41 C40 118.9(7) . .
C37 C42 C41 121.4(6) . .
C37 C42 C43 121.9(6) . .
C41 C42 C43 116.6(7) . .
C44 C43 C42 121.5(7) . .
C44 C43 H43 119.3 . .
C42 C43 H43 119.3 . .
C45 C44 C43 121.0(8) . .
C45 C44 H44 119.5 . .
C43 C44 H44 119.5 . .
C44 C45 C46 119.0(8) . .
C44 C45 H45 120.5 . .
C46 C45 H45 120.5 . .
C41 C46 C45 121.6(7) . .
C41 C46 H46 119.2 . .
C45 C46 H46 119.2 . .
N2 C47 N1 113.4(6) . .
N2 C47 H47 123.3 . .
N1 C47 H47 123.3 . .
N2 C48 C49 107.4(6) . .
N2 C48 H48 126.3 . .
C49 C48 H48 126.3 . .
C48 C49 N1 109.6(6) . .
C48 C49 H49 125.2 . .
N1 C49 H49 125.2 . .
N2 C50 C51 113.3(5) . .
N2 C50 H50A 108.9 . .
C51 C50 H50A 108.9 . .
N2 C50 H50B 108.9 . .
C51 C50 H50B 108.9 . .
H50A C50 H50B 107.7 . .
C56 C51 C52 114.2(7) . .
C56 C51 C50 122.2(7) . .
C52 C51 C50 123.3(6) . .
C51 C52 C53 125.6(7) . .
C51 C52 H52 117.2 . .
C53 C52 H52 117.2 . .
C54 C53 C52 119.6(7) . .
C54 C53 H53 120.2 . .
C52 C53 H53 120.2 . .
C53 C54 C55 114.4(6) . .
C53 C54 C57 120.9(6) . .
C55 C54 C57 124.6(6) . .
C54 C55 C56 124.1(7) . .
C54 C55 H55 117.9 . .
C56 C55 H55 117.9 . .
C51 C56 C55 121.7(7) . .
C51 C56 H56 119.1 . .
C55 C56 H56 119.1 . .
N3 C57 C54 112.2(5) . .
N3 C57 H57A 109.2 . .
C54 C57 H57A 109.2 . .
N3 C57 H57B 109.2 . .
C54 C57 H57B 109.2 . .
H57A C57 H57B 107.9 . .
N4 C58 N3 111.1(6) . .
N4 C58 H58 124.5 . .
N3 C58 H58 124.5 . .
C60 C59 N4 111.0(6) . .
C60 C59 H59 124.5 . .
N4 C59 H59 124.5 . .
C59 C60 N3 105.7(6) . .
C59 C60 H60 127.1 . .
N3 C60 H60 127.1 . .
N5 C61 N6 111.7(5) . .
N5 C61 H61 124.2 . .
N6 C61 H61 124.2 . .
C63 C62 N5 109.4(6) . .
C63 C62 H62 125.3 . .
N5 C62 H62 125.3 . .
C62 C63 N6 106.7(5) . .
C62 C63 H63 126.6 . .
N6 C63 H63 126.6 . .
N6 C64 C65 112.1(5) . .
N6 C64 H64A 109.2 . .
C65 C64 H64A 109.2 . .
N6 C64 H64B 109.2 . .
C65 C64 H64B 109.2 . .
H64A C64 H64B 107.9 . .
C66 C65 C70 117.3(6) . .
C66 C65 C64 121.4(6) . .
C70 C65 C64 121.3(6) . .
C65 C66 C67 122.3(7) . .
C65 C66 H66 118.9 . .
C67 C66 H66 118.9 . .
C66 C67 C68 121.7(7) . .
C66 C67 H67 119.1 . .
C68 C67 H67 119.1 . .
C69 C68 C67 116.4(6) . .
C69 C68 C71 121.0(6) . .
C67 C68 C71 122.6(7) . .
C68 C69 C70 121.7(7) . .
C68 C69 H69 119.2 . .
C70 C69 H69 119.2 . .
C65 C70 C69 120.5(7) . .
C65 C70 H70 119.7 . .
C69 C70 H70 119.7 . .
N7 C71 C68 112.9(5) . .
N7 C71 H71A 109.0 . .
C68 C71 H71A 109.0 . .
N7 C71 H71B 109.0 . .
C68 C71 H71B 109.0 . .
H71A C71 H71B 107.8 . .
N8 C72 N7 111.3(6) . .
N8 C72 H72 124.3 . .
N7 C72 H72 124.3 . .
C74 C73 N8 111.3(6) . .
C74 C73 H73 124.3 . .
N8 C73 H73 124.3 . .
C73 C74 N7 105.9(6) . .
C73 C74 H74 127.0 . .
N7 C74 H74 127.0 . .
O13 C75 N9 121.6(8) . .
O13 C75 H75 119.2 . .
N9 C75 H75 119.2 . .
N9 C76 H76A 109.5 . .
N9 C76 H76B 109.5 . .
H76A C76 H76B 109.5 . .
N9 C76 H76C 109.5 . .
H76A C76 H76C 109.5 . .
H76B C76 H76C 109.5 . .
N9 C77 H77A 109.5 . .
N9 C77 H77B 109.5 . .
H77A C77 H77B 109.5 . .
N9 C77 H77C 109.5 . .
H77A C77 H77C 109.5 . .
H77B C77 H77C 109.5 . .
O14 C78 N10 117(2) . .
O14 C78 H78 121.6 . .
N10 C78 H78 121.6 . .
O14 C78' N10' 112.1(16) . .
O14 C78' H78' 124.0 . .
N10' C78' H78' 124.0 . .
N10' C79' H79D 109.5 . .
N10' C79' H79E 109.5 . .
H79D C79' H79E 109.5 . .
N10' C79' H79F 109.5 . .
H79D C79' H79F 109.5 . .
H79E C79' H79F 109.5 . .
N10' C80' H80D 109.5 . .
N10' C80' H80E 109.5 . .
H80D C80' H80E 109.5 . .
N10' C80' H80F 109.5 . .
H80D C80' H80F 109.5 . .
H80E C80' H80F 109.5 . .
O15 C81 N11 112.2(17) . .
O15 C81 H81 123.9 . .
N11 C81 H81 123.9 . .
N11 C82 H82A 109.5 . .
N11 C82 H82B 109.5 . .
H82A C82 H82B 109.5 . .
N11 C82 H82C 109.5 . .
H82A C82 H82C 109.5 . .
H82B C82 H82C 109.5 . .
N11 C83 H83A 109.5 . .
N11 C83 H83B 109.5 . .
H83A C83 H83B 109.5 . .
N11 C83 H83C 109.5 . .
H83A C83 H83C 109.5 . .
H83B C83 H83C 109.5 . .

loop_
_geom_bond_atom_site_label_1
_geom_bond_atom_site_label_2
_geom_bond_distance
_geom_bond_site_symmetry_2
O10 C36 1.240(7) .
O10 Cd2 2.552(5) 1_454
O11 C36 1.259(8) .
O11 Cd2 2.393(4) 1_454
C36 C39 1.494(8) .
C39 C40 1.347(9) .
C39 C38 1.445(8) .
C38 O12 1.335(7) .
C38 C37 1.399(8) .
C37 C42 1.384(9) .
C37 C35 1.533(9) .
Cd1 N1 2.246(5) .
Cd1 N8 2.285(5) 4_365
Cd1 O1 2.288(4) .
Cd1 O7 2.313(4) .
Cd1 O13 2.449(4) .
Cd1 O8 2.619(4) .
Cd2 N5 2.255(5) .
Cd2 N4 2.256(5) 3_566
Cd2 O4 2.326(4) .
Cd2 O11 2.393(4) 1_656
Cd2 O14 2.424(5) .
Cd2 O10 2.552(5) 1_656
Cd2 O3 2.599(4) .
N1 C47 1.319(7) .
N1 C49 1.344(7) .
N2 C47 1.307(7) .
N2 C48 1.338(8) .
N2 C50 1.433(8) .
N3 C60 1.358(7) .
N3 C58 1.358(7) .
N3 C57 1.476(7) .
N4 C58 1.293(7) .
N4 C59 1.405(7) .
N4 Cd2 2.256(5) 3_566
N5 C61 1.327(7) .
N5 C62 1.367(7) .
N6 C61 1.332(7) .
N6 C63 1.375(7) .
N6 C64 1.472(7) .
N7 C72 1.325(7) .
N7 C74 1.368(7) .
N7 C71 1.453(7) .
N8 C72 1.319(7) .
N8 C73 1.340(7) .
N8 Cd1 2.285(5) 4_766
N9 C75 1.320(9) .
N9 C77 1.467(11) .
N9 C76 1.476(10) .
N10 C78 1.33(3) .
N10 C80 1.47(2) .
N10 C79 1.47(3) .
N10' C78' 1.326(19) .
N10' C79' 1.46(2) .
N10' C80' 1.48(2) .
N11 C81 1.322(16) .
N11 C82 1.451(18) .
N11 C83 1.473(13) .
O1 C1 1.232(7) .
O2 C1 1.267(7) .
O3 C2 1.271(7) .
O4 C2 1.236(6) .
O5 C5 1.338(7) .
O5 H5 0.8200 .
O6 C16 1.356(6) .
O6 H6 0.8200 .
O7 C24 1.224(7) .
O8 C24 1.258(7) .
O9 C27 1.347(7) .
O9 H9 0.8200 .
O12 H12 0.8200 .
O13 C75 1.218(8) .
O14 C78' 1.216(17) .
O14 C78 1.24(2) .
O15 C81 1.227(14) .
C1 C4 1.516(7) .
C2 C15 1.497(7) .
C3 C4 1.349(8) .
C3 C8 1.377(8) .
C3 H3 0.9300 .
C4 C5 1.422(8) .
C5 C6 1.388(7) .
C6 C7 1.411(9) .
C6 C13 1.514(8) .
C7 C12 1.413(8) .
C7 C8 1.427(8) .
C8 C9 1.438(9) .
C9 C10 1.390(9) .
C9 H9A 0.9300 .
C10 C11 1.377(10) .
C10 H10 0.9300 .
C11 C12 1.359(9) .
C11 H11 0.9300 .
C12 H12A 0.9300 .
C13 C17 1.554(8) .
C13 H13A 0.9700 .
C13 H13B 0.9700 .
C14 C15 1.377(8) .
C14 C19 1.381(7) .
C14 H14 0.9300 .
C15 C16 1.416(7) .
C16 C17 1.373(7) .
C17 C18 1.392(8) .
C18 C23 1.431(8) .
C18 C19 1.478(8) .
C19 C20 1.410(8) .
C20 C21 1.353(9) .
C20 H20 0.9300 .
C21 C22 1.370(10) .
C21 H21 0.9300 .
C22 C23 1.391(9) .
C22 H22 0.9300 .
C23 H23 0.9300 .
C24 C26 1.491(8) .
C25 C26 1.366(8) .
C25 C30 1.406(8) .
C25 H25 0.9300 .
C26 C27 1.466(8) .
C27 C28 1.400(8) .
C28 C29 1.444(8) .
C28 C35 1.472(8) .
C29 C34 1.434(8) .
C29 C30 1.461(9) .
C30 C31 1.447(9) .
C31 C32 1.408(9) .
C31 H31 0.9300 .
C32 C33 1.381(10) .
C32 H32 0.9300 .
C33 C34 1.353(9) .
C33 H33 0.9300 .
C34 H34 0.9300 .
C35 H35A 0.9700 .
C35 H35B 0.9700 .
C40 C41 1.437(9) .
C40 H40 0.9300 .
C41 C46 1.378(9) .
C41 C42 1.392(9) .
C42 C43 1.443(9) .
C43 C44 1.364(9) .
C43 H43 0.9300 .
C44 C45 1.354(9) .
C44 H44 0.9300 .
C45 C46 1.401(10) .
C45 H45 0.9300 .
C46 H46 0.9300 .
C47 H47 0.9300 .
C48 C49 1.344(9) .
C48 H48 0.9300 .
C49 H49 0.9300 .
C50 C51 1.484(9) .
C50 H50A 0.9700 .
C50 H50B 0.9700 .
C51 C56 1.312(8) .
C51 C52 1.314(8) .
C52 C53 1.396(9) .
C52 H52 0.9300 .
C53 C54 1.322(8) .
C53 H53 0.9300 .
C54 C55 1.349(8) .
C54 C57 1.509(8) .
C55 C56 1.369(8) .
C55 H55 0.9300 .
C56 H56 0.9300 .
C57 H57A 0.9700 .
C57 H57B 0.9700 .
C58 H58 0.9300 .
C59 C60 1.314(8) .
C59 H59 0.9300 .
C60 H60 0.9300 .
C61 H61 0.9300 .
C62 C63 1.350(8) .
C62 H62 0.9300 .
C63 H63 0.9300 .
C64 C65 1.498(8) .
C64 H64A 0.9700 .
C64 H64B 0.9700 .
C65 C66 1.354(8) .
C65 C70 1.375(8) .
C66 C67 1.356(8) .
C66 H66 0.9300 .
C67 C68 1.374(8) .
C67 H67 0.9300 .
C68 C69 1.372(9) .
C68 C71 1.485(8) .
C69 C70 1.383(9) .
C69 H69 0.9300 .
C70 H70 0.9300 .
C71 H71A 0.9700 .
C71 H71B 0.9700 .
C72 H72 0.9300 .
C73 C74 1.319(8) .
C73 H73 0.9300 .
C74 H74 0.9300 .
C75 H75 0.9300 .
C76 H76A 0.9600 .
C76 H76B 0.9600 .
C76 H76C 0.9600 .
C77 H77A 0.9600 .
C77 H77B 0.9600 .
C77 H77C 0.9600 .
C78 H78 0.9300 .
C79 H79A 0.9600 .
C79 H79B 0.9600 .
C79 H79C 0.9600 .
C80 H80A 0.9600 .
C80 H80B 0.9600 .
C80 H80C 0.9600 .
C78' H78' 0.9300 .
C79' H79D 0.9600 .
C79' H79E 0.9600 .
C79' H79F 0.9600 .
C80' H80D 0.9600 .
C80' H80E 0.9600 .
C80' H80F 0.9600 .
C81 H81 0.9300 .
C82 H82A 0.9600 .
C82 H82B 0.9600 .
C82 H82C 0.9600 .
C83 H83A 0.9600 .
C83 H83B 0.9600 .
C83 H83C 0.9600 .

loop_
_platon_squeeze_void_nr
_platon_squeeze_void_average_x
_platon_squeeze_void_average_y
_platon_squeeze_void_average_z
_platon_squeeze_void_volume
_platon_squeeze_void_count_electrons
_platon_squeeze_void_content
1 -0.001 0.000 0.000 406 104 ' '
2 0.896 0.173 0.002 14 1 ' '
3 0.500 0.500 0.000 781 213 ' '
4 0.104 0.827 -0.002 14 2 ' '
5 0.500 0.000 0.500 781 214 ' '
6 1.026 0.500 0.500 406 104 ' '
7 0.104 0.673 0.498 14 2 ' '
8 0.896 0.327 0.502 14 1 ' '
